data_7029374
loop_
_publ_author_name
'Shin, Kyoung-Soon'
'Jeannin, Olivier'
'Brezgunova, Mariya'
'Dahaoui, Slimane'
'Aubert, Emmanuel'
'Espinosa, Enrique'
'Auban-Senzier, Pascale'
'Swietlik, Roman'
'Fr\;ackowiak, Arkadiusz'
'Fourmigu\'e, Marc'

_publ_section_title
;
 Inter-layer charge disproportionation in the dual-layer organic metal
 (tTTF-I)2ClO4 with unsymmetrical IO halogen bond interactions.
;
_journal_issue 14
_journal_name_full 'Dalton transactions (Cambridge, England : 2003)'
_journal_page_first 5280
_journal_page_last 5291
_journal_paper_doi 10.1039/c3dt52801d
_journal_volume 43
_journal_year 2014
_chemical_formula_moiety 'C18 H14 Cl I2 O4 S8'
_chemical_formula_sum 'C18 H14 Cl I2 O4 S8'
_chemical_formula_weight 840.076
_space_group_IT_number 2
_symmetry_cell_setting triclinic
_symmetry_space_group_name_Hall '-P 1'
_symmetry_space_group_name_H-M 'P -1'
_atom_sites_solution_hydrogens geom
_atom_sites_solution_primary direct
_atom_sites_solution_secondary difmap
_audit_creation_method MoPro12
_cell_angle_alpha 92.120(1)
_cell_angle_beta 92.834(1)
_cell_angle_gamma 106.558(1)
_cell_formula_units_Z 2
_cell_length_a 6.5088(1)
_cell_length_b 7.5585(1)
_cell_length_c 26.8252(3)
_cell_measurement_reflns_used 55605
_cell_measurement_temperature 99.8(6)
_cell_measurement_theta_max 45.7999
_cell_measurement_theta_min 3.1225
_cell_volume 1261.64(3)
_computing_cell_refinement
;
CrysAlisPro, Agilent Technologies,
Version 1.171.35.15 (release 03-08-2011 CrysAlis171 .NET)
(compiled Aug  3 2011,13:03:54)
;
_computing_data_collection
;
CrysAlisPro, Agilent Technologies,
Version 1.171.35.15 (release 03-08-2011 CrysAlis171 .NET)
(compiled Aug  3 2011,13:03:54)
;
_computing_data_reduction
;
CrysAlisPro, Agilent Technologies,
Version 1.171.35.15 (release 03-08-2011 CrysAlis171 .NET)
(compiled Aug  3 2011,13:03:54)
;
_computing_molecular_graphics 'Ortep-3 for Windows (Farrugia, 1997)'
_computing_publication_material 'WinGX publication routines (Farrugia, 1999)'
_computing_structure_refinement 'MoPro (J. Appl. Cryst. 2005, 38, 38-54)'
_diffrn_ambient_temperature 99.8(6)
_diffrn_detector_area_resol_mean 10.4508
_diffrn_measured_fraction_theta_full 0.992
_diffrn_measured_fraction_theta_max 0.992
_diffrn_measurement_details
;
  1 omega  -33.00   57.00   1.0000   30.0000
omega____ theta____ kappa____ phi______ frames
    -       52.9986  -80.0000   44.0000 90

  2 omega  106.00  137.00   1.0000   30.0000
omega____ theta____ kappa____ phi______ frames
    -       52.9986   77.0000  -30.0000 31

  3 omega   17.00  117.00   1.0000   30.0000
omega____ theta____ kappa____ phi______ frames
    -       52.9986   77.0000  -90.0000 100

  4 omega   17.00  133.00   1.0000   30.0000
omega____ theta____ kappa____ phi______ frames
    -       52.9986   77.0000   60.0000 116

  5 omega   17.00   55.00   1.0000   30.0000
omega____ theta____ kappa____ phi______ frames
    -       52.9986   77.0000  150.0000 38

  6 omega   44.00   86.00   1.0000   30.0000
omega____ theta____ kappa____ phi______ frames
    -       52.9986  -77.0000  -60.0000 42

  7 omega   69.00  107.00   1.0000   30.0000
omega____ theta____ kappa____ phi______ frames
    -       52.9986   77.0000  150.0000 38

  8 omega  111.00  137.00   1.0000   30.0000
omega____ theta____ kappa____ phi______ frames
    -       52.9986   77.0000  150.0000 26

  9 omega  -17.00   36.00   1.0000   30.0000
omega____ theta____ kappa____ phi______ frames
    -       52.9986  -77.0000  -60.0000 53

 10 omega   17.00  137.00   1.0000   30.0000
omega____ theta____ kappa____ phi______ frames
    -       52.9986   77.0000 -150.0000 120

 11 omega   18.00   44.00   1.0000   30.0000
omega____ theta____ kappa____ phi______ frames
    -       52.9986   77.0000  120.0000 26

 12 omega   48.00  137.00   1.0000   30.0000
omega____ theta____ kappa____ phi______ frames
    -       52.9986   77.0000  120.0000 89

 13 omega   17.00   70.00   1.0000   30.0000
omega____ theta____ kappa____ phi______ frames
    -       52.9986   77.0000  -30.0000 53

 14 omega   52.00   78.00   1.0000   30.0000
omega____ theta____ kappa____ phi______ frames
    -       54.0000  -80.0000  117.0000 26

 15 omega  -31.00   48.00   1.0000   30.0000
omega____ theta____ kappa____ phi______ frames
    -       54.0000  -80.0000  117.0000 79

 16 omega   23.00  125.00   1.0000   30.0000
omega____ theta____ kappa____ phi______ frames
    -       54.0000   41.0000   35.0000 102

 17 omega  -21.00   87.00   1.0000   30.0000
omega____ theta____ kappa____ phi______ frames
    -       54.0000  -80.0000  161.0000 108

 18 omega  -42.00   78.00   1.0000   30.0000
omega____ theta____ kappa____ phi______ frames
    -       42.0000  -77.0000   88.0000 120

 19 omega  -46.00  -15.00   1.0000   30.0000
omega____ theta____ kappa____ phi______ frames
    -      -51.7490  -80.0000    9.0000 31

 20 omega  -88.00  -41.00   1.0000   30.0000
omega____ theta____ kappa____ phi______ frames
    -      -51.7486   80.0000  125.0000 47

 21 omega  -47.00  -15.00   1.0000   30.0000
omega____ theta____ kappa____ phi______ frames
    -      -51.7486  -79.0000  173.0000 32

 22 omega -130.00  -19.00   1.0000   30.0000
omega____ theta____ kappa____ phi______ frames
    -      -51.7486  -59.0000   91.0000 111

 23 omega  -49.00  -15.00   1.0000   30.0000
omega____ theta____ kappa____ phi______ frames
    -      -51.7486  -78.0000  122.0000 34

 24 omega  -49.00  -15.00   1.0000   30.0000
omega____ theta____ kappa____ phi______ frames
    -      -51.7486  -78.0000   80.0000 34

 25 omega  -47.00  -15.00   1.0000   30.0000
omega____ theta____ kappa____ phi______ frames
    -      -51.7486  -79.0000   61.0000 32

 26 omega  -46.00  -15.00   1.0000   30.0000
omega____ theta____ kappa____ phi______ frames
    -      -51.7486  -80.0000 -107.0000 31

 27 omega  -31.00   89.00   1.0000   30.0000
omega____ theta____ kappa____ phi______ frames
    -       52.9986  -77.0000  -30.0000 120

 28 omega  -33.00   90.00   1.0000   30.0000
omega____ theta____ kappa____ phi______ frames
    -       52.9986  -80.0000 -112.0000 123

 29 omega  -31.00   89.00   1.0000   30.0000
omega____ theta____ kappa____ phi______ frames
    -       52.9986  -77.0000   90.0000 120

 30 omega   17.00  137.00   1.0000   30.0000
omega____ theta____ kappa____ phi______ frames
    -       52.9986   77.0000   90.0000 120

 31 omega   17.00  137.00   1.0000   30.0000
omega____ theta____ kappa____ phi______ frames
    -       52.9986   77.0000   30.0000 120

 32 omega   17.00  137.00   1.0000   30.0000
omega____ theta____ kappa____ phi______ frames
    -       52.9986   77.0000 -120.0000 120

 33 omega  -31.00   89.00   1.0000   30.0000
omega____ theta____ kappa____ phi______ frames
    -       52.9986  -77.0000 -180.0000 120

 34 omega   22.00  132.00   1.0000   30.0000
omega____ theta____ kappa____ phi______ frames
    -       54.0000   53.0000 -129.0000 110

 35 omega  -32.00   91.00   1.0000   30.0000
omega____ theta____ kappa____ phi______ frames
    -       54.0000  -80.0000  161.0000 123

 36 omega  -26.00   88.00   1.0000   30.0000
omega____ theta____ kappa____ phi______ frames
    -       54.0000  -68.0000   -9.0000 114

 37 omega   23.00  133.00   1.0000   30.0000
omega____ theta____ kappa____ phi______ frames
    -       54.0000   41.0000   35.0000 110

 38 omega   17.00  117.00   1.0000   30.0000
omega____ theta____ kappa____ phi______ frames
    -       52.9986   77.0000  -90.0000 100

;
_diffrn_measurement_device_type 'SuperNova, Dual, Cu at zero, Atlas'
_diffrn_measurement_method '\w scans'
_diffrn_orient_matrix_UB_11 0.0261836000
_diffrn_orient_matrix_UB_12 0.0692018000
_diffrn_orient_matrix_UB_13 -0.0176797000
_diffrn_orient_matrix_UB_21 0.0086138000
_diffrn_orient_matrix_UB_22 -0.0671086000
_diffrn_orient_matrix_UB_23 -0.0183463000
_diffrn_orient_matrix_UB_31 -0.1105274000
_diffrn_orient_matrix_UB_32 -0.0178711000
_diffrn_orient_matrix_UB_33 -0.0073291000
_diffrn_radiation_monochromator mirror
_diffrn_radiation_source 'SuperNova (Mo) X-ray Source'
_diffrn_radiation_type 'Mo K\a'
_diffrn_radiation_wavelength 0.7107
_diffrn_reflns_av_R_equivalents 0.0617
_diffrn_reflns_av_sigmaI/netI 0.1346
_diffrn_reflns_limit_h_max 13
_diffrn_reflns_limit_h_min -13
_diffrn_reflns_limit_k_max 15
_diffrn_reflns_limit_k_min -15
_diffrn_reflns_limit_l_max 54
_diffrn_reflns_limit_l_min -53
_diffrn_reflns_number 195513
_diffrn_reflns_theta_full 26.32
_diffrn_reflns_theta_max 45.7999
_diffrn_reflns_theta_min 3.1225
_exptl_absorpt_coefficient_mu 3.288
_exptl_absorpt_correction_T_max 0.916
_exptl_absorpt_correction_T_min 0.437
_exptl_absorpt_correction_type analytical
_exptl_absorpt_process_details
;
CrysAlisPro, Agilent Technologies,
Version 1.171.35.15 (release 03-08-2011 CrysAlis171 .NET)
(compiled Aug  3 2011,13:03:54)
Analytical numeric absorption correction using a multifaceted crystal
            model based on expressions derived by R.C. Clark & J.S. Reid.
(Clark, R. C. & Reid, J. S. (1995). Acta Cryst. A51, 887-897)
;
_exptl_crystal_colour black
_exptl_crystal_density_diffrn 2.212
_exptl_crystal_density_method 'not measured'
_exptl_crystal_description platelet
_exptl_crystal_F_000 810
_exptl_crystal_size_max 0.2336
_exptl_crystal_size_mid 0.0898
_exptl_crystal_size_min 0.0155
_refine_diff_density_max 1.59
_refine_diff_density_min -1.55
_refine_diff_density_rms 0.17
_refine_ls_extinction_method none
_refine_ls_goodness_of_fit_ref 1.522
_refine_ls_hydrogen_treatment mixed
_refine_ls_matrix_type full
_refine_ls_number_parameters 291
_refine_ls_number_reflns 15812
_refine_ls_number_restraints 0
_refine_ls_restrained_S_all 1.522
_refine_ls_R_factor_all 0.0311
_refine_ls_R_factor_gt 0.0311
_refine_ls_shift/su_max 0.012
_refine_ls_shift/su_mean 0.000
_refine_ls_structure_factor_coef F
_refine_ls_weighting_details w=1/[\s^2^(Fo^2^)]
_refine_ls_weighting_scheme sigma
_refine_ls_wR_factor_gt 0.0234
_refine_ls_wR_factor_ref 0.0234
_reflns_number_gt 15812
_reflns_number_total 21495
_reflns_threshold_expression >2.0sigma(I)
_cod_data_source_file c3dt52801d.txt
_cod_data_source_block 2tTTFI_ClO4_100K
_cod_database_code 7029374

loop_
_symmetry_equiv_pos_as_xyz
'x, y, z'
'-x, -y, -z'

loop_
_atom_site_type_symbol
_atom_site_label
_atom_site_fract_x
_atom_site_fract_y
_atom_site_fract_z
_atom_site_U_iso_or_equiv
_atom_site_adp_type
_atom_site_occupancy
_atom_site_calc_flag
_atom_site_refinement_flags
I I1 0.92334(2) 0.64188(2) -0.14248(2) 0.01280(5) Uani 1 d .
S S1 0.81935(5) 0.72709(5) -0.02712(1) 0.01471(5) Uani 1 d .
S S2 0.36422(5) 0.70355(5) -0.04918(1) 0.01472(5) Uani 1 d .
S S3 0.76396(5) 0.82058(5) 0.09101(1) 0.01453(5) Uani 1 d .
S S4 0.31006(6) 0.80033(5) 0.06540(1) 0.01422(5) Uani 1 d .
C C1 0.7187(2) 0.6830(2) -0.08921(4) 0.0131(2) Uani 1 d .
C C2 0.5112(2) 0.6715(2) -0.09951(5) 0.0147(2) Uani 1 d .
C C3 0.5781(2) 0.7422(2) -0.00448(5) 0.0135(2) Uani 1 d .
C C4 0.5550(2) 0.7830(2) 0.04488(5) 0.0136(2) Uani 1 d .
C C5 0.6084(2) 0.8517(2) 0.13942(5) 0.0135(2) Uani 1 d .
C C6 0.4023(2) 0.8430(2) 0.12772(5) 0.0135(2) Uani 1 d .
C C7 0.2877(2) 0.8804(2) 0.17256(5) 0.0163(2) Uani 1 d .
C C8 0.4447(3) 0.8594(2) 0.21588(5) 0.0181(2) Uani 1 d .
C C9 0.6689(2) 0.8949(2) 0.19432(5) 0.0161(2) Uani 1 d .
H H1 0.746(4) 1.026(3) 0.2002(7) 0.025(5) Uiso 1 d U
H H2 0.745(4) 0.811(3) 0.2080(8) 0.028(5) Uiso 1 d U
H H3 0.440(3) 0.937(3) 0.2412(7) 0.031(5) Uiso 1 d U
H H4 0.400(3) 0.739(3) 0.2227(7) 0.029(5) Uiso 1 d U
H H5 0.153(3) 0.790(3) 0.1746(7) 0.021(5) Uiso 1 d U
H H6 0.278(4) 1.004(3) 0.1734(8) 0.032(6) Uiso 1 d U
H H7 0.437(3) 0.645(3) -0.1307(7) 0.040(5) Uiso 1 d U
I I1' 0.66934(2) 1.42655(2) 0.65719(2) 0.01237(5) Uani 1 d .
S S1' 0.75321(5) 1.27929(4) 0.54572(1) 0.01166(5) Uani 1 d .
S S2' 1.22556(5) 1.39377(5) 0.55885(1) 0.01267(5) Uani 1 d .
S S3' 0.78894(5) 1.09892(4) 0.43387(1) 0.01191(5) Uani 1 d .
S S4' 1.26264(5) 1.21792(4) 0.45151(1) 0.01195(5) Uani 1 d .
C C1' 0.8714(2) 1.3911(2) 0.60268(4) 0.0122(2) Uani 1 d .
C C2' 1.0867(2) 1.4439(2) 0.60870(5) 0.0135(2) Uani 1 d .
C C3' 0.9967(2) 1.2854(2) 0.52041(4) 0.0113(2) Uani 1 d .
C C4' 1.0124(2) 1.2084(2) 0.47404(4) 0.0115(2) Uani 1 d .
C C5' 0.9415(2) 1.0650(2) 0.38495(5) 0.0125(2) Uani 1 d .
C C6' 1.1567(2) 1.1185(2) 0.39306(5) 0.0125(2) Uani 1 d .
C C7' 1.2707(2) 1.0705(2) 0.34943(5) 0.0148(2) Uani 1 d .
C C8' 1.0840(3) 1.0095(2) 0.30813(5) 0.0189(2) Uani 1 d .
C C9' 0.8693(2) 0.9704(2) 0.33432(5) 0.0153(2) Uani 1 d .
H H1' 0.810(4) 0.838(3) 0.3391(8) 0.028(5) Uiso 1 d U
H H2' 0.776(4) 1.020(3) 0.3186(8) 0.029(6) Uiso 1 d U
H H3' 1.094(3) 1.101(3) 0.2907(7) 0.035(5) Uiso 1 d U
H H4' 1.099(3) 0.907(3) 0.2927(8) 0.044(6) Uiso 1 d U
H H5' 1.383(4) 1.173(3) 0.3403(8) 0.024(5) Uiso 1 d U
H H6' 1.330(3) 0.964(3) 0.3589(7) 0.017(5) Uiso 1 d U
H H7' 1.161(3) 1.505(3) 0.6352(7) 0.039(5) Uiso 1 d U
Cl CL1 0.68531(2) 0.41323(2) 0.24925(2) 0.01536(5) Uani 1 d .
O O1 0.79341(2) 0.30706(2) 0.27752(2) 0.04521(5) Uani 1 d .
O O2 0.67443(2) 0.57057(2) 0.27965(2) 0.02643(5) Uani 1 d .
O O3 0.78896(2) 0.47603(2) 0.20457(2) 0.04214(5) Uani 1 d .
O O4 0.46889(2) 0.30110(2) 0.23486(2) 0.04795(5) Uani 1 d .

loop_
_atom_site_aniso_label
_atom_site_aniso_U_11
_atom_site_aniso_U_22
_atom_site_aniso_U_33
_atom_site_aniso_U_12
_atom_site_aniso_U_13
_atom_site_aniso_U_23
I1 0.0122(1) 0.0161(1) 0.0101(1) 0.0039(5) 0.0024(5) -0.0004(5)
S1 0.0108(1) 0.0233(2) 0.0105(1) 0.0060(1) 0.00095(10) -0.0011(1)
S2 0.0111(1) 0.0229(2) 0.0113(1) 0.0069(1) 0.00067(10) -0.0001(1)
S3 0.0113(1) 0.0210(2) 0.0113(1) 0.0048(1) 0.00091(10) -0.0006(1)
S4 0.0119(1) 0.0205(1) 0.0117(1) 0.0071(1) 0.00167(10) 0.0004(1)
C1 0.0120(5) 0.0175(5) 0.0098(4) 0.0042(4) 0.0012(4) -0.0005(4)
C2 0.0122(5) 0.0211(6) 0.0109(5) 0.0054(5) 0.00034(39) 0.00008(42)
C3 0.0126(5) 0.0187(6) 0.0100(4) 0.0059(4) 0.0014(4) -0.00005(39)
C4 0.0126(5) 0.0185(6) 0.0105(5) 0.0058(4) 0.0011(4) -0.00003(40)
C5 0.0131(5) 0.0169(5) 0.0106(5) 0.0043(4) 0.0011(4) 0.00020(39)
C6 0.0136(5) 0.0173(5) 0.0104(5) 0.0056(4) 0.0026(4) 0.00031(39)
C7 0.0182(6) 0.0190(6) 0.0132(5) 0.0072(5) 0.0046(4) 0.00028(43)
C8 0.0196(7) 0.0236(6) 0.0117(5) 0.0064(5) 0.0047(4) 0.0030(5)
C9 0.0169(6) 0.0190(6) 0.0114(5) 0.0037(5) 0.0004(4) 0.0005(4)
I1' 0.0145(1) 0.0125(1) 0.0111(1) 0.0050(5) 0.0033(5) 0.0013(5)
S1' 0.0093(1) 0.0141(1) 0.0113(1) 0.0029(1) 0.00119(9) 0.00030(9)
S2' 0.0096(1) 0.0154(1) 0.0122(1) 0.0027(1) 0.000062(10) -0.00071(10)
S3' 0.0090(1) 0.0135(1) 0.0124(1) 0.0020(1) 0.00083(9) 0.000018(10)
S4' 0.0090(1) 0.0135(1) 0.0129(1) 0.0024(1) 0.00154(9) -0.00023(10)
C1' 0.0127(5) 0.0131(5) 0.0109(4) 0.0039(4) 0.0011(4) 0.00033(37)
C2' 0.0119(5) 0.0160(5) 0.0121(5) 0.0036(4) 0.0008(4) -0.00028(40)
C3' 0.0097(5) 0.0139(5) 0.0100(4) 0.0032(4) 0.0008(4) -0.00006(37)
C4' 0.0096(5) 0.0135(5) 0.0108(4) 0.0024(4) 0.0012(4) -0.0005(4)
C5' 0.0119(5) 0.0130(5) 0.0122(5) 0.0028(4) 0.0014(4) 0.00014(38)
C6' 0.0118(5) 0.0128(5) 0.0123(5) 0.0024(4) 0.0026(4) -0.00015(37)
C7' 0.0158(6) 0.0138(5) 0.0153(5) 0.0049(5) 0.0037(4) -0.00038(40)
C8' 0.0198(7) 0.0241(7) 0.0128(5) 0.0062(5) 0.0032(5) -0.0019(5)
C9' 0.0157(6) 0.0162(6) 0.0129(5) 0.0034(5) -0.00013(42) -0.0013(4)
CL1 0.0213(5) 0.0144(5) 0.0120(5) 0.0082(5) 0.0003(5) -0.0011(5)
O1 0.0571(5) 0.0288(5) 0.0524(5) 0.0219(5) -0.0265(5) 0.0009(5)
O2 0.0394(5) 0.0220(5) 0.0201(5) 0.0119(5) 0.0090(5) -0.0039(5)
O3 0.0568(5) 0.0500(5) 0.0275(5) 0.0247(5) 0.0224(5) 0.0026(5)
O4 0.0347(5) 0.0357(5) 0.0623(5) -0.0031(5) -0.0188(5) -0.0058(5)

loop_
_atom_type_symbol
_atom_type_description
_atom_type_scat_dispersion_real
_atom_type_scat_dispersion_imag
_atom_type_scat_source
C C 0.0033 0.0016 'Clementi & Roetti 1974. Atomic Data & Nuclear Data Tables. 14, 177'
H H 0.0000 0.0000 'Clementi & Roetti 1974. Atomic Data & Nuclear Data Tables. 14, 177'
O O 0.0106 0.0060 'Clementi & Roetti 1974. Atomic Data & Nuclear Data Tables. 14, 177'
S S 0.1246 0.1234 'Clementi & Roetti 1974. Atomic Data & Nuclear Data Tables. 14, 177'
Cl Cl 0.1484 0.1585 'Clementi & Roetti 1974. Atomic Data & Nuclear Data Tables. 14, 177'
I I -0.4742 1.8119 'Clementi & Roetti 1974. Atomic Data & Nuclear Data Tables. 14, 177'

loop_
_exptl_crystal_face_index_h
_exptl_crystal_face_index_k
_exptl_crystal_face_index_l
_exptl_crystal_face_perp_dist
_exptl_oxdiff_crystal_face_indexfrac_h
_exptl_oxdiff_crystal_face_indexfrac_k
_exptl_oxdiff_crystal_face_indexfrac_l
_exptl_oxdiff_crystal_face_x
_exptl_oxdiff_crystal_face_y
_exptl_oxdiff_crystal_face_z
0 -1 1 0.0447 0.0007 -1.0020 0.9961 -0.0869 0.0490 0.0105
0 0 1 0.0075 -0.0000 -0.0006 1.0000 -0.0177 -0.0183 -0.0073
0 0 -1 0.0080 0.0000 0.0006 -1.0000 0.0177 0.0183 0.0073
-1 0 -1 0.1054 -1.0009 -0.0009 -1.0023 -0.0085 0.0098 0.1180
1 0 1 0.0804 1.0009 0.0009 1.0023 0.0085 -0.0098 -0.1180
0 1 -1 0.0396 -0.0007 1.0020 -0.9961 0.0869 -0.0490 -0.0105

loop_
_geom_angle_atom_site_label_1
_geom_angle_atom_site_label_2
_geom_angle_atom_site_label_3
_geom_angle
I1 C1 S1 118.1(1)
I1 C1 C2 123.8(1)
S1 C1 C2 118.0(1)
S1 C3 S2 115.31(10)
S1 C3 C4 123.2(1)
S2 C3 C4 121.44(9)
S2 C2 C1 116.73(9)
S2 C2 H7 116.7(13)
S3 C4 S4 115.7(1)
S3 C4 C3 123.0(1)
S3 C5 C6 117.6(1)
S3 C5 C9 130.01(10)
S4 C4 C3 121.3(1)
S4 C6 C5 117.84(10)
S4 C6 C7 129.67(9)
C1 S1 C3 94.60(6)
C1 C2 H7 126.6(13)
C2 S2 C3 95.29(6)
C4 S3 C5 94.50(6)
C4 S4 C6 94.34(6)
C5 C6 C7 112.4(1)
C5 C9 C8 101.3(1)
C5 C9 H1 109.9(11)
C5 C9 H2 111.5(13)
C6 C5 C9 112.3(1)
C6 C7 C8 101.1(1)
C6 C7 H5 112.0(12)
C6 C7 H6 110.6(14)
C7 C8 C9 106.76(9)
C7 C8 H3 108.6(13)
C7 C8 H4 104.9(13)
C8 C9 H1 108.4(15)
C8 C9 H2 110.7(14)
C8 C7 H5 109.3(12)
C8 C7 H6 109.7(14)
C9 C8 H3 114.2(14)
C9 C8 H4 107.3(13)
H1 C9 H2 114(2)
H3 C8 H4 114(2)
H5 C7 H6 113(2)
I1' C1' S1' 117.8(1)
I1' C1' C2' 124.3(1)
S1' C1' C2' 117.86(10)
S1' C3' S2' 115.22(6)
S1' C3' C4' 123.7(1)
S2' C3' C4' 121.1(1)
S2' C2' C1' 116.9(1)
S2' C2' H7' 118.3(14)
S3' C4' S4' 115.92(3)
S3' C4' C3' 123.10(9)
S3' C5' C6' 117.77(9)
S3' C5' C9' 129.4(1)
S4' C4' C3' 121.0(1)
S4' C6' C5' 117.7(1)
S4' C6' C7' 129.2(1)
C1' S1' C3' 94.64(6)
C1' C2' H7' 125(2)
C2' S2' C3' 95.40(6)
C4' S3' C5' 94.12(6)
C4' S4' C6' 94.27(6)
C5' C6' C7' 113.0(1)
C5' C9' C8' 102.0(1)
C5' C9' H2' 110.6(14)
C5' C9' H1' 107.4(13)
C6' C5' C9' 112.7(1)
C6' C7' C8' 101.6(1)
C6' C7' H5' 112.3(14)
C6' C7' H6' 107.9(11)
C7' C8' C9' 107.7(1)
C7' C8' H3' 106.2(13)
C7' C8' H4' 105.9(13)
C8' C9' H2' 111.8(15)
C8' C9' H1' 110.9(13)
C8' C7' H5' 112.1(14)
C8' C7' H6' 112.1(11)
C9' C8' H3' 107.9(14)
C9' C8' H4' 111.7(14)
H1' C9' H2' 114(2)
H3' C8' H4' 117(2)
H5' C7' H6' 111(2)
O1 CL1 O3 112.71(2)
O1 CL1 O2 109.26(4)
O1 CL1 O4 109.19(2)
O2 CL1 O3 109.05(2)
O2 CL1 O4 108.64(2)
O3 CL1 O4 107.91(4)

loop_
_geom_bond_atom_site_label_1
_geom_bond_atom_site_label_2
_geom_bond_distance
I1 C1 2.075(1)
S1 C1 1.744(1)
S1 C3 1.743(1)
S2 C3 1.743(1)
S2 C2 1.742(1)
S3 C4 1.746(1)
S3 C5 1.735(1)
S4 C4 1.750(1)
S4 C6 1.735(1)
C1 C2 1.342(2)
C2 H7 0.93(2)
C3 C4 1.373(2)
C5 C6 1.345(2)
C5 C9 1.505(2)
C6 C7 1.506(2)
C7 C8 1.552(2)
C7 H5 0.95(2)
C7 H6 0.95(2)
C8 C9 1.552(2)
C8 H3 0.89(2)
C8 H4 0.90(2)
C9 H1 0.98(2)
C9 H2 0.98(2)
I1' C1' 2.074(1)
S1' C1' 1.749(1)
S1' C3' 1.744(1)
S2' C3' 1.744(1)
S2' C2' 1.740(1)
S3' C4' 1.747(1)
S3' C5' 1.739(1)
S4' C4' 1.749(1)
S4' C6' 1.735(1)
C1' C2' 1.343(2)
C2' H7' 0.88(2)
C3' C4' 1.374(2)
C5' C6' 1.346(2)
C5' C9' 1.500(2)
C6' C7' 1.503(2)
C7' C8' 1.557(2)
C7' H5' 0.95(2)
C7' H6' 1.02(2)
C8' C9' 1.553(2)
C8' H3' 0.84(2)
C8' H4' 0.89(2)
C9' H2' 0.90(2)
C9' H1' 0.98(2)
CL1 O1 1.4242(4)
CL1 O3 1.4342(4)
CL1 O2 1.4375(3)
CL1 O4 1.4468(3)

loop_
_geom_hbond_atom_site_label_D
_geom_hbond_atom_site_label_H
_geom_hbond_atom_site_label_A
_geom_hbond_distance_DH
_geom_hbond_distance_HA
_geom_hbond_distance_DA
_geom_hbond_angle_DHA
_geom_hbond_site_symmetry_A
C9 H2 O2 0.98(2) 2.659 3.421 134.7 1_555
C9 H2 O3 0.98(2) 2.625 3.487 146.7 1_555
C9' H1' O2 0.98(2) 2.452 3.193 132.0 1_555
C7 H6 O4 0.95(2) 2.692 3.401 131.9 1_565
C9' H2' O1 0.90(2) 2.447 3.158 136.6 1_565
C2 H7 O3 0.93(2) 2.395 3.314 169.2 2_665
C2' H7' O1 0.88(2) 2.652 3.460 153.8 2_776
C2' H7' O2 0.88(2) 2.624 3.326 137.9 2_776

loop_
_geom_torsion_atom_site_label_1
_geom_torsion_atom_site_label_2
_geom_torsion_atom_site_label_3
_geom_torsion_atom_site_label_4
_geom_torsion
I1 C1 S1 C3 -179.03(8)
I1 C1 C2 S2 178.03(8)
I1 C1 C2 H7 -0.3(5)
S1 C1 C2 S2 0.35(7)
S1 C1 C2 H7 -178(2)
S1 C3 S2 C2 -1.54(6)
S1 C3 C4 S3 -1.20(7)
S1 C3 C4 S4 178.89(6)
S2 C3 S1 C1 1.66(6)
S2 C3 C4 S3 179.37(6)
S2 C3 C4 S4 -0.54(7)
S3 C4 S4 C6 -1.99(7)
S3 C5 C6 S4 0.28(7)
S3 C5 C6 C7 -177.5(1)
S3 C5 C9 C8 -167.85(9)
S3 C5 C9 H1 77.6(17)
S3 C5 C9 H2 -50.1(15)
S4 C4 S3 C5 2.11(6)
S4 C6 C5 C9 178.3(1)
S4 C6 C7 C8 167.32(9)
S4 C6 C7 H5 51.1(14)
S4 C6 C7 H6 -76.5(16)
C1 S1 C3 C4 -177.79(10)
C1 C2 S2 C3 0.72(9)
C2 S2 C3 C4 177.93(10)
C2 C1 S1 C3 -1.21(9)
C3 S2 C2 H7 179.1(15)
C3 C4 S3 C5 -177.81(10)
C3 C4 S4 C6 177.92(10)
C4 S3 C5 C6 -1.43(9)
C4 S3 C5 C9 -179.07(9)
C4 S4 C6 C5 1.03(9)
C4 S4 C6 C7 178.36(9)
C5 C6 C7 C8 -15.2(1)
C5 C6 C7 H5 -131.4(15)
C5 C6 C7 H6 101.0(16)
C5 C9 C8 C7 -23.2(1)
C5 C9 C8 H3 -143.3(14)
C5 C9 C8 H4 88.8(14)
C6 C5 C9 C8 14.4(1)
C6 C5 C9 H1 -100.1(17)
C6 C5 C9 H2 132.0(17)
C6 C7 C8 C9 23.5(1)
C6 C7 C8 H3 147.1(17)
C6 C7 C8 H4 -90.2(13)
C7 C6 C5 C9 0.6(1)
C7 C8 C9 H1 92.3(13)
C7 C8 C9 H2 -141.6(13)
C9 C8 C7 H5 141.7(13)
C9 C8 C7 H6 -93.4(16)
H1 C9 C8 H3 -27.7(19)
H1 C9 C8 H4 -155.6(18)
H2 C9 C8 H3 98(2)
H2 C9 C8 H4 -30(2)
H3 C8 C7 H5 -95(2)
H3 C8 C7 H6 30(2)
H4 C8 C7 H5 28(2)
H4 C8 C7 H6 153(2)
I1' C1' S1' C3' -177.35(8)
I1' C1' C2' S2' 177.83(8)
I1' C1' C2' H7' -4.5(5)
S1' C1' C2' S2' -0.30(7)
S1' C1' C2' H7' 177.1(17)
S1' C3' S2' C2' 1.11(6)
S1' C3' C4' S3' 1.56(7)
S1' C3' C4' S4' -179.28(6)
S2' C3' S1' C1' -1.22(6)
S2' C3' C4' S3' -179.75(6)
S2' C3' C4' S4' -0.59(6)
S3' C4' S4' C6' 4.24(6)
S3' C5' C6' S4' -0.39(7)
S3' C5' C6' C7' 176.0(1)
S3' C5' C9' C8' 173.90(9)
S3' C5' C9' H2' 54.8(16)
S3' C5' C9' H1' -69(1)
S4' C4' S3' C5' -4.39(6)
S4' C6' C5' C9' -176.3(1)
S4' C6' C7' C8' -173.53(9)
S4' C6' C7' H5' -53.6(16)
S4' C6' C7' H6' 68.4(12)
C1' S1' C3' C4' 177.54(9)
C1' C2' S2' C3' -0.49(9)
C2' S2' C3' C4' -177.69(9)
C2' C1' S1' C3' 0.92(9)
C3' S2' C2' H7' -178.1(16)
C3' C4' S3' C5' 174.81(9)
C3' C4' S4' C6' -174.97(9)
C4' S3' C5' C6' 2.86(9)
C4' S3' C5' C9' 178.01(9)
C4' S4' C6' C5' -2.31(9)
C4' S4' C6' C7' -178.07(9)
C5' C6' C7' C8' 10.5(1)
C5' C6' C7' H5' 130.5(16)
C5' C6' C7' H6' -107.5(12)
C5' C9' C8' C7' 16.8(1)
C5' C9' C8' H3' -97.4(14)
C5' C9' C8' H4' 132.8(15)
C6' C5' C9' C8' -10.8(1)
C6' C5' C9' H2' -130.0(16)
C6' C5' C9' H1' 106.0(16)
C6' C7' C8' C9' -16.7(1)
C6' C7' C8' H3' 98.7(14)
C6' C7' C8' H4' -136(1)
C7' C6' C5' C9' 0.11(11)
C7' C8' C9' H2' 135.1(15)
C7' C8' C9' H1' -97.3(14)
C9' C8' C7' H5' -136.7(16)
C9' C8' C7' H6' 98.3(12)
H1' C9' C8' H3' 148(2)
H1' C9' C8' H4' 19(2)
H2' C9' C8' H3' 21(2)
H2' C9' C8' H4' -109(2)
H3' C8' C7' H5' -21(2)
H3' C8' C7' H6' -146(2)
H4' C8' C7' H5' 104(2)
H4' C8' C7' H6' -22(2)
